data_7135344
loop_
_publ_author_name
'Tr&#xf6;ster, Tobias'
'Saha, Koushik'
'Roy, Dipak Kumar'
'Dewhurst, Rian D.'
'Braunschweig, Holger'

_publ_section_title
;
 Ring expansion of an antiaromatic beryllole: synthesis of novel five-,
 seven- and nine-membered beryllacycles.
;
_journal_issue 17
_journal_name_full 'Chemical communications (Cambridge, England)'
_journal_page_first 5032
_journal_page_last 5036
_journal_paper_doi 10.1039/d5cc05783c
_journal_volume 62
_journal_year 2026
_chemical_formula_moiety 'C62 H61 Be Br4 N7, 2.5 (C6 H6)'
_chemical_formula_sum 'C77 H76 Be Br4 N7'
_chemical_formula_weight 1428.09
_space_group_crystal_system triclinic
_space_group_IT_number 2
_space_group_name_Hall '-P 1'
_space_group_name_H-M_alt 'P -1'
_atom_sites_solution_hydrogens geom
_atom_sites_solution_primary dual
_atom_sites_solution_secondary difmap
_audit_creation_method SHELXL-2017/1
_audit_update_record
;
2025-10-09 deposited with the CCDC.	2026-02-12 downloaded from the CCDC.
;
_cell_angle_alpha 82.622(8)
_cell_angle_beta 67.945(15)
_cell_angle_gamma 64.377(8)
_cell_formula_units_Z 2
_cell_length_a 14.361(5)
_cell_length_b 15.539(7)
_cell_length_c 18.590(5)
_cell_measurement_reflns_used 9430
_cell_measurement_temperature 100(2)
_cell_measurement_theta_max 27.14
_cell_measurement_theta_min 2.37
_cell_volume 3464(2)
_computing_cell_refinement 'Saint+ ver. V8.38A (Bruker AXS)'
_computing_data_collection 'APEX2 ver. 2014.9 (Bruker AXS)'
_computing_data_reduction 'Saint+ ver. V8.38A (Bruker AXS)'
_computing_molecular_graphics 'ShelXLe (Huebschle et all, 2011)'
_computing_publication_material 'SHELXL-2017/1 (Sheldrick, 2017)'
_computing_structure_refinement 'SHELXL-2017/1 (Sheldrick, 2017)'
_computing_structure_solution 'SHELXT (Sheldrick, 2014)'
_diffrn_ambient_temperature 100(2)
_diffrn_detector 'CMOS area detector (Photon 100)'
_diffrn_detector_area_resol_mean 10.24
_diffrn_measured_fraction_theta_full 1.000
_diffrn_measured_fraction_theta_max 1.000
_diffrn_measurement_device_type 'Bruker D8 Quest'
_diffrn_measurement_method '\f and \w scans'
_diffrn_radiation_monochromator 'multi-layer mirror'
_diffrn_radiation_type MoK\a
_diffrn_radiation_wavelength 0.71073
_diffrn_reflns_av_R_equivalents 0.0557
_diffrn_reflns_av_unetI/netI 0.0324
_diffrn_reflns_Laue_measured_fraction_full 1.000
_diffrn_reflns_Laue_measured_fraction_max 1.000
_diffrn_reflns_limit_h_max 17
_diffrn_reflns_limit_h_min -17
_diffrn_reflns_limit_k_max 19
_diffrn_reflns_limit_k_min -19
_diffrn_reflns_limit_l_max 22
_diffrn_reflns_limit_l_min -22
_diffrn_reflns_number 97349
_diffrn_reflns_point_group_measured_fraction_full 1.000
_diffrn_reflns_point_group_measured_fraction_max 1.000
_diffrn_reflns_theta_full 26.000
_diffrn_reflns_theta_max 26.021
_diffrn_reflns_theta_min 1.183
_diffrn_source 'microfocus sealed tube (Incoatec ImS)'
_exptl_absorpt_coefficient_mu 2.372
_exptl_absorpt_correction_T_max 0.7455
_exptl_absorpt_correction_T_min 0.5289
_exptl_absorpt_correction_type multi-scan
_exptl_absorpt_process_details 'SadAbs 2016/2 (Bruker AXS)'
_exptl_crystal_colour colourless
_exptl_crystal_density_diffrn 1.369
_exptl_crystal_description block
_exptl_crystal_F_000 1462
_exptl_crystal_size_max 0.3
_exptl_crystal_size_mid 0.2
_exptl_crystal_size_min 0.15
_refine_diff_density_max 0.420
_refine_diff_density_min -0.345
_refine_diff_density_rms 0.052
_refine_ls_extinction_method none
_refine_ls_goodness_of_fit_ref 1.035
_refine_ls_hydrogen_treatment constr
_refine_ls_matrix_type full
_refine_ls_number_parameters 812
_refine_ls_number_reflns 13638
_refine_ls_number_restraints 0
_refine_ls_restrained_S_all 1.035
_refine_ls_R_factor_all 0.0302
_refine_ls_R_factor_gt 0.0244
_refine_ls_shift/su_max 0.003
_refine_ls_shift/su_mean 0.000
_refine_ls_structure_factor_coef Fsqd
_refine_ls_weighting_details 'w=1/[\s^2^(Fo^2^)+(0.0224P)^2^+1.5545P] where P=(Fo^2^+2Fc^2^)/3'
_refine_ls_weighting_scheme calc
_refine_ls_wR_factor_gt 0.0594
_refine_ls_wR_factor_ref 0.0617
_reflns_Friedel_coverage 0.000
_reflns_number_gt 12014
_reflns_number_total 13638
_reflns_threshold_expression 'I > 2\s(I)'
_cod_data_source_file d5cc05783c2.cif
_cod_data_source_block aaa_a
_cod_depositor_comments 'Adding full bibliography for 7135342--7135346.cif.'
_cod_database_code 7135344
_shelx_shelxl_version_number 2017/1
_shelx_space_group_comment
;
The symmetry employed for this shelxl refinement is uniquely defined
by the following loop, which should always be used as a source of
symmetry information in preference to the above space-group names.
They are only intended as comments.
;

loop_
_space_group_symop_operation_xyz
'x, y, z'
'-x, -y, -z'

loop_
_atom_site_label
_atom_site_type_symbol
_atom_site_fract_x
_atom_site_fract_y
_atom_site_fract_z
_atom_site_U_iso_or_equiv
_atom_site_adp_type
_atom_site_occupancy
_atom_site_site_symmetry_order
_atom_site_calc_flag
_atom_site_refinement_flags_posn
_atom_site_refinement_flags_adp
_atom_site_refinement_flags_occupancy
_atom_site_disorder_assembly
_atom_site_disorder_group
Br1 Br 0.46031(2) 1.11362(2) 0.85273(2) 0.02699(5) Uani 1 1 d . . . . .
N1 N 0.56659(11) 0.81800(9) 0.73267(8) 0.0135(3) Uani 1 1 d . . . . .
Be1 Be 0.66479(17) 0.71274(15) 0.70831(12) 0.0140(4) Uani 1 1 d . . . . .
C1 C 0.80994(13) 0.67757(11) 0.68210(9) 0.0134(3) Uani 1 1 d . . . . .
N2 N 0.58885(11) 0.89423(9) 0.70684(8) 0.0135(3) Uani 1 1 d . . . . .
Br2 Br 0.59945(2) 0.97808(2) 0.54240(2) 0.02325(5) Uani 1 1 d . . . . .
C2 C 0.88153(13) 0.66142(11) 0.59592(9) 0.0148(3) Uani 1 1 d . . . . .
Br3 Br 0.84850(2) 0.35884(2) 0.60420(2) 0.02198(5) Uani 1 1 d . . . . .
C3 C 1.00024(13) 0.62779(12) 0.59483(9) 0.0162(3) Uani 1 1 d . . . . .
H3A H 1.052689 0.574195 0.556275 0.019 Uiso 1 1 calc R U . . .
H3AB H 1.023937 0.680721 0.581212 0.019 Uiso 1 1 calc R U . . .
N3 N 0.50732(11) 0.97540(9) 0.72810(8) 0.0150(3) Uani 1 1 d . . . . .
N4 N 0.62051(11) 0.63677(9) 0.69846(8) 0.0136(3) Uani 1 1 d . . . . .
Br4 Br 0.46619(2) 0.46184(2) 0.88101(2) 0.02461(5) Uani 1 1 d . . . . .
C4 C 0.99672(13) 0.59562(11) 0.67662(10) 0.0155(3) Uani 1 1 d . . . . .
N5 N 0.66495(11) 0.54646(9) 0.71896(8) 0.0142(3) Uani 1 1 d . . . . .
C5 C 0.86774(14) 0.59111(13) 0.55433(10) 0.0203(4) Uani 1 1 d . . . . .
H5A H 0.911908 0.586540 0.498825 0.030 Uiso 1 1 calc R U . . .
H5B H 0.789646 0.613806 0.561216 0.030 Uiso 1 1 calc R U . . .
H5C H 0.892863 0.528045 0.576363 0.030 Uiso 1 1 calc R U . . .
C6 C 0.84222(15) 0.75932(12) 0.55953(10) 0.0228(4) Uani 1 1 d . . . . .
H6A H 0.891116 0.754778 0.505223 0.034 Uiso 1 1 calc R U . . .
H6B H 0.844063 0.806799 0.588329 0.034 Uiso 1 1 calc R U . . .
H6C H 0.766470 0.778706 0.561889 0.034 Uiso 1 1 calc R U . . .
N6 N 0.61320(11) 0.49569(9) 0.72220(8) 0.0153(3) Uani 1 1 d . . . . .
N7 N 0.87319(11) 0.65496(9) 0.72286(8) 0.0128(3) Uani 1 1 d . . . . .
C7 C 1.01758(14) 0.49040(12) 0.68674(10) 0.0205(4) Uani 1 1 d . . . . .
H7A H 1.007686 0.474763 0.741135 0.031 Uiso 1 1 calc R U . . .
H7B H 1.093281 0.450348 0.653485 0.031 Uiso 1 1 calc R U . . .
H7C H 0.965130 0.478643 0.672106 0.031 Uiso 1 1 calc R U . . .
C8 C 1.07469(14) 0.61424(13) 0.70326(11) 0.0214(4) Uani 1 1 d . . . . .
H8A H 1.059913 0.600707 0.758412 0.032 Uiso 1 1 calc R U . . .
H8B H 1.062984 0.681236 0.695705 0.032 Uiso 1 1 calc R U . . .
H8C H 1.151388 0.572779 0.672802 0.032 Uiso 1 1 calc R U . . .
C9 C 0.83717(13) 0.67972(12) 0.80527(9) 0.0143(3) Uani 1 1 d . . . . .
C10 C 0.84559(13) 0.76112(12) 0.82248(10) 0.0164(3) Uani 1 1 d . . . . .
C12 C 0.78771(15) 0.72361(13) 0.95879(10) 0.0234(4) Uani 1 1 d . . . . .
H12 H 0.772737 0.737592 1.011293 0.028 Uiso 1 1 calc R U . . .
C11 C 0.81982(14) 0.78131(13) 0.90039(10) 0.0209(4) Uani 1 1 d . . . . .
H11 H 0.824364 0.835966 0.913816 0.025 Uiso 1 1 calc R U . . .
C13 C 0.77776(14) 0.64595(13) 0.93995(10) 0.0216(4) Uani 1 1 d . . . . .
H13 H 0.754326 0.607449 0.980272 0.026 Uiso 1 1 calc R U . . .
C14 C 0.80113(13) 0.62209(12) 0.86319(10) 0.0170(3) Uani 1 1 d . . . . .
C15 C 0.87510(14) 0.83051(12) 0.76221(10) 0.0172(3) Uani 1 1 d . . . . .
H15 H 0.910331 0.797734 0.709769 0.021 Uiso 1 1 calc R U . . .
C18 C 0.77567(14) 0.54241(12) 0.84835(10) 0.0194(4) Uani 1 1 d . . . . .
H18 H 0.797559 0.534033 0.791029 0.023 Uiso 1 1 calc R U . . .
C17 C 0.95770(14) 0.86017(13) 0.77406(11) 0.0224(4) Uani 1 1 d . . . . .
H17A H 0.981565 0.897839 0.730442 0.034 Uiso 1 1 calc R U . . .
H17B H 1.022099 0.802927 0.776700 0.034 Uiso 1 1 calc R U . . .
H17C H 0.922083 0.898655 0.822582 0.034 Uiso 1 1 calc R U . . .
C16 C 0.77025(15) 0.91906(13) 0.76359(11) 0.0224(4) Uani 1 1 d . . . . .
H16A H 0.790340 0.963158 0.724803 0.034 Uiso 1 1 calc R U . . .
H16B H 0.732413 0.950881 0.815274 0.034 Uiso 1 1 calc R U . . .
H16C H 0.720959 0.899772 0.751568 0.034 Uiso 1 1 calc R U . . .
C19 C 0.83754(17) 0.44696(13) 0.87921(12) 0.0293(4) Uani 1 1 d . . . . .
H19A H 0.820240 0.397675 0.866431 0.044 Uiso 1 1 calc R U . . .
H19B H 0.814665 0.453304 0.935715 0.044 Uiso 1 1 calc R U . . .
H19C H 0.917333 0.428801 0.855242 0.044 Uiso 1 1 calc R U . . .
C20 C 0.65038(15) 0.57254(15) 0.88634(11) 0.0271(4) Uani 1 1 d . . . . .
H20A H 0.632401 0.521765 0.877277 0.041 Uiso 1 1 calc R U . . .
H20B H 0.611668 0.631379 0.863652 0.041 Uiso 1 1 calc R U . . .
H20C H 0.627098 0.583692 0.942342 0.041 Uiso 1 1 calc R U . . .
C21 C 0.46173(13) 0.82900(11) 0.79093(9) 0.0137(3) Uani 1 1 d . . . . .
C22 C 0.40487(13) 0.78452(11) 0.78079(9) 0.0138(3) Uani 1 1 d . . . . .
C23 C 0.43391(13) 0.74033(11) 0.70387(9) 0.0142(3) Uani 1 1 d . . . . .
C24 C 0.53203(13) 0.66869(11) 0.66792(9) 0.0137(3) Uani 1 1 d . . . . .
C25 C 0.43224(13) 0.87740(11) 0.86573(9) 0.0147(3) Uani 1 1 d . . . . .
C26 C 0.51334(14) 0.85735(12) 0.89725(10) 0.0189(4) Uani 1 1 d . . . . .
H26 H 0.587631 0.814966 0.869757 0.023 Uiso 1 1 calc R U . . .
C27 C 0.48685(16) 0.89844(14) 0.96798(11) 0.0244(4) Uani 1 1 d . . . . .
H27 H 0.542622 0.883503 0.989133 0.029 Uiso 1 1 calc R U . . .
C28 C 0.37886(16) 0.96148(14) 1.00811(11) 0.0267(4) Uani 1 1 d . . . . .
H28 H 0.360559 0.989879 1.056666 0.032 Uiso 1 1 calc R U . . .
C29 C 0.29776(15) 0.98281(13) 0.97696(11) 0.0236(4) Uani 1 1 d . . . . .
H29 H 0.223876 1.026280 1.004129 0.028 Uiso 1 1 calc R U . . .
C30 C 0.32400(14) 0.94109(12) 0.90653(10) 0.0184(4) Uani 1 1 d . . . . .
H30 H 0.267870 0.955908 0.885750 0.022 Uiso 1 1 calc R U . . .
C31 C 0.31232(14) 0.77252(12) 0.84743(10) 0.0162(3) Uani 1 1 d . . . . .
C32 C 0.33620(14) 0.72135(12) 0.91051(10) 0.0196(4) Uani 1 1 d . . . . .
H32 H 0.409936 0.694696 0.909621 0.024 Uiso 1 1 calc R U . . .
C33 C 0.25426(16) 0.70871(14) 0.97445(11) 0.0258(4) Uani 1 1 d . . . . .
H33 H 0.272061 0.674020 1.016922 0.031 Uiso 1 1 calc R U . . .
C34 C 0.14659(16) 0.74664(15) 0.97635(11) 0.0290(4) Uani 1 1 d . . . . .
H34 H 0.090219 0.738245 1.020041 0.035 Uiso 1 1 calc R U . . .
C35 C 0.12183(16) 0.79676(16) 0.91421(12) 0.0325(5) Uani 1 1 d . . . . .
H35 H 0.048001 0.822745 0.915364 0.039 Uiso 1 1 calc R U . . .
C36 C 0.20352(15) 0.80974(14) 0.84994(11) 0.0251(4) Uani 1 1 d . . . . .
H36 H 0.185173 0.844119 0.807530 0.030 Uiso 1 1 calc R U . . .
C37 C 0.34728(13) 0.78347(12) 0.66794(9) 0.0161(3) Uani 1 1 d . . . . .
C38 C 0.29981(14) 0.88247(13) 0.66094(10) 0.0218(4) Uani 1 1 d . . . . .
H38 H 0.324047 0.921377 0.678057 0.026 Uiso 1 1 calc R U . . .
C39 C 0.21740(15) 0.92443(14) 0.62913(11) 0.0286(4) Uani 1 1 d . . . . .
H39 H 0.185582 0.991762 0.624769 0.034 Uiso 1 1 calc R U . . .
C40 C 0.18157(15) 0.86851(16) 0.60382(11) 0.0320(5) Uani 1 1 d . . . . .
H40 H 0.125147 0.897274 0.582225 0.038 Uiso 1 1 calc R U . . .
C41 C 0.22844(15) 0.77040(15) 0.61014(11) 0.0279(4) Uani 1 1 d . . . . .
H41 H 0.204582 0.731823 0.592210 0.033 Uiso 1 1 calc R U . . .
C42 C 0.31007(14) 0.72791(13) 0.64249(10) 0.0210(4) Uani 1 1 d . . . . .
H42 H 0.340758 0.660630 0.647330 0.025 Uiso 1 1 calc R U . . .
C43 C 0.56827(13) 0.63559(12) 0.58541(10) 0.0149(3) Uani 1 1 d . . . . .
C44 C 0.58845(14) 0.69841(13) 0.52697(10) 0.0201(4) Uani 1 1 d . . . . .
H44 H 0.576139 0.760312 0.540603 0.024 Uiso 1 1 calc R U . . .
C45 C 0.62641(15) 0.67138(14) 0.44898(11) 0.0253(4) Uani 1 1 d . . . . .
H45 H 0.640124 0.714574 0.409726 0.030 Uiso 1 1 calc R U . . .
C46 C 0.64407(15) 0.58148(14) 0.42888(11) 0.0280(4) Uani 1 1 d . . . . .
H46 H 0.670238 0.562724 0.375743 0.034 Uiso 1 1 calc R U . . .
C47 C 0.62367(17) 0.51904(13) 0.48602(11) 0.0303(5) Uani 1 1 d . . . . .
H47 H 0.635438 0.457500 0.471980 0.036 Uiso 1 1 calc R U . . .
C48 C 0.58601(16) 0.54541(12) 0.56405(11) 0.0233(4) Uani 1 1 d . . . . .
H48 H 0.572345 0.501804 0.602919 0.028 Uiso 1 1 calc R U . . .
C49 C 0.66571(14) 0.40294(11) 0.74886(10) 0.0164(3) Uani 1 1 d . . . . .
C50 C 0.60981(14) 0.37434(12) 0.82010(10) 0.0186(4) Uani 1 1 d . . . . .
C51 C 0.65551(16) 0.28539(13) 0.84888(11) 0.0234(4) Uani 1 1 d . . . . .
H51 H 0.615006 0.269503 0.898080 0.028 Uiso 1 1 calc R U . . .
C52 C 0.76070(16) 0.21914(13) 0.80593(11) 0.0256(4) Uani 1 1 d . . . . .
C53 C 0.81588(15) 0.24368(12) 0.73371(11) 0.0227(4) Uani 1 1 d . . . . .
H53 H 0.886471 0.198589 0.702598 0.027 Uiso 1 1 calc R U . . .
C54 C 0.76913(14) 0.33387(12) 0.70599(10) 0.0179(3) Uani 1 1 d . . . . .
C55 C 0.81338(19) 0.12254(14) 0.83778(14) 0.0387(5) Uani 1 1 d . . . . .
H55A H 0.890526 0.089320 0.803432 0.058 Uiso 1 1 calc R U . . .
H55B H 0.772854 0.084371 0.840656 0.058 Uiso 1 1 calc R U . . .
H55C H 0.810786 0.131538 0.889834 0.058 Uiso 1 1 calc R U . . .
C56 C 0.54040(13) 1.05054(11) 0.69532(9) 0.0147(3) Uani 1 1 d . . . . .
C57 C 0.58280(13) 1.06346(11) 0.61556(10) 0.0161(3) Uani 1 1 d . . . . .
C58 C 0.60714(14) 1.14063(12) 0.58628(10) 0.0191(4) Uani 1 1 d . . . . .
H58 H 0.635409 1.146648 0.531692 0.023 Uiso 1 1 calc R U . . .
C59 C 0.59050(14) 1.20966(12) 0.63631(11) 0.0198(4) Uani 1 1 d . . . . .
C60 C 0.54758(14) 1.19935(12) 0.71584(10) 0.0197(4) Uani 1 1 d . . . . .
H60 H 0.535850 1.245335 0.751122 0.024 Uiso 1 1 calc R U . . .
C61 C 0.52179(14) 1.12223(12) 0.74393(10) 0.0172(3) Uani 1 1 d . . . . .
C62 C 0.61789(16) 1.29357(13) 0.60416(12) 0.0270(4) Uani 1 1 d . . . . .
H62A H 0.588383 1.340777 0.646291 0.040 Uiso 1 1 calc R U . . .
H62B H 0.584738 1.322819 0.564718 0.040 Uiso 1 1 calc R U . . .
H62C H 0.698343 1.271593 0.580609 0.040 Uiso 1 1 calc R U . . .
C63 C 0.21739(19) 0.53766(19) 0.84222(13) 0.0432(6) Uani 1 1 d . . . . .
H63 H 0.239294 0.587627 0.840852 0.052 Uiso 1 1 calc R U . . .
C64 C 0.28792(19) 0.4568(2) 0.79274(13) 0.0484(7) Uani 1 1 d . . . . .
H64 H 0.358204 0.451664 0.757434 0.058 Uiso 1 1 calc R U . . .
C65 C 0.2562(2) 0.38451(19) 0.79484(14) 0.0499(7) Uani 1 1 d . . . . .
H65 H 0.304659 0.329573 0.761081 0.060 Uiso 1 1 calc R U . . .
C66 C 0.1545(2) 0.39150(18) 0.84567(14) 0.0458(6) Uani 1 1 d . . . . .
H66 H 0.132639 0.341526 0.847010 0.055 Uiso 1 1 calc R U . . .
C67 C 0.0838(2) 0.47183(18) 0.89509(13) 0.0427(6) Uani 1 1 d . . . . .
H67 H 0.013518 0.476824 0.930292 0.051 Uiso 1 1 calc R U . . .
C68 C 0.11571(18) 0.54421(17) 0.89302(13) 0.0407(5) Uani 1 1 d . . . . .
H68 H 0.067201 0.599029 0.926886 0.049 Uiso 1 1 calc R U . . .
C69 C 0.26608(19) 1.14412(17) 0.68535(14) 0.0420(5) Uani 1 1 d . . . . .
H69 H 0.340978 1.121658 0.651066 0.050 Uiso 1 1 calc R U . . .
C70 C 0.1823(2) 1.20660(19) 0.65959(16) 0.0513(7) Uani 1 1 d . . . . .
H70 H 0.199539 1.227227 0.607762 0.062 Uiso 1 1 calc R U . . .
C71 C 0.0737(2) 1.23864(16) 0.70974(18) 0.0506(7) Uani 1 1 d . . . . .
H71 H 0.016219 1.282370 0.692519 0.061 Uiso 1 1 calc R U . . .
C72 C 0.04798(19) 1.20775(16) 0.78437(16) 0.0467(6) Uani 1 1 d . . . . .
H72 H -0.027050 1.228801 0.818185 0.056 Uiso 1 1 calc R U . . .
C73 C 0.13184(18) 1.14587(16) 0.81012(14) 0.0417(5) Uani 1 1 d . . . . .
H73 H 0.114402 1.124925 0.861842 0.050 Uiso 1 1 calc R U . . .
C74 C 0.24077(17) 1.11458(15) 0.76066(13) 0.0356(5) Uani 1 1 d . . . . .
H74 H 0.298302 1.072680 0.778541 0.043 Uiso 1 1 calc R U . . .
C75 C 0.00367(16) 1.07948(13) 0.52250(12) 0.0289(4) Uani 1 1 d . . . . .
H75 H 0.006215 1.134154 0.537920 0.035 Uiso 1 1 calc R U . . .
C76 C 0.08897(16) 1.02236(13) 0.45917(12) 0.0269(4) Uani 1 1 d . . . . .
H76 H 0.149935 1.037854 0.431284 0.032 Uiso 1 1 calc R U . . .
C77 C 0.08543(16) 0.94293(13) 0.43655(11) 0.0260(4) Uani 1 1 d . . . . .
H77 H 0.143819 0.903764 0.393087 0.031 Uiso 1 1 calc R U . . .

loop_
_atom_site_aniso_label
_atom_site_aniso_U_11
_atom_site_aniso_U_22
_atom_site_aniso_U_33
_atom_site_aniso_U_23
_atom_site_aniso_U_13
_atom_site_aniso_U_12
Br1 0.04116(12) 0.02034(9) 0.01582(9) -0.00020(7) -0.00727(8) -0.01187(8)
N1 0.0150(7) 0.0123(7) 0.0133(7) 0.0005(5) -0.0037(6) -0.0069(6)
Be1 0.0163(10) 0.0140(10) 0.0114(10) 0.0019(8) -0.0054(8) -0.0062(8)
C1 0.0177(8) 0.0084(7) 0.0162(8) 0.0007(6) -0.0063(7) -0.0071(6)
N2 0.0159(7) 0.0124(7) 0.0144(7) 0.0010(5) -0.0069(6) -0.0067(6)
Br2 0.03656(11) 0.02083(9) 0.01736(9) 0.00240(7) -0.01243(8) -0.01447(8)
C2 0.0145(8) 0.0148(8) 0.0128(8) 0.0010(6) -0.0030(7) -0.0059(7)
Br3 0.02250(9) 0.01773(9) 0.02016(9) 0.00137(7) -0.00236(7) -0.00817(7)
C3 0.0148(8) 0.0180(8) 0.0141(8) -0.0010(7) -0.0019(7) -0.0077(7)
N3 0.0164(7) 0.0135(7) 0.0154(7) 0.0017(5) -0.0070(6) -0.0056(6)
N4 0.0144(7) 0.0110(6) 0.0151(7) 0.0016(5) -0.0066(6) -0.0042(5)
Br4 0.02106(9) 0.02864(10) 0.02244(10) 0.00206(7) -0.00337(8) -0.01291(8)
C4 0.0110(8) 0.0156(8) 0.0148(8) -0.0020(6) -0.0014(7) -0.0031(6)
N5 0.0167(7) 0.0128(7) 0.0123(7) 0.0010(5) -0.0045(6) -0.0061(6)
C5 0.0195(9) 0.0244(9) 0.0165(9) -0.0042(7) -0.0042(7) -0.0093(7)
C6 0.0239(9) 0.0197(9) 0.0183(9) 0.0061(7) -0.0051(8) -0.0069(7)
N6 0.0188(7) 0.0129(7) 0.0157(7) 0.0019(5) -0.0065(6) -0.0080(6)
N7 0.0120(7) 0.0112(6) 0.0131(7) 0.0001(5) -0.0021(6) -0.0050(5)
C7 0.0191(9) 0.0155(8) 0.0209(9) 0.0002(7) -0.0050(7) -0.0036(7)
C8 0.0131(8) 0.0254(9) 0.0233(10) -0.0046(7) -0.0052(7) -0.0056(7)
C9 0.0111(8) 0.0176(8) 0.0125(8) -0.0016(6) -0.0042(6) -0.0039(6)
C10 0.0117(8) 0.0178(8) 0.0177(9) -0.0019(7) -0.0040(7) -0.0047(7)
C12 0.0259(10) 0.0284(10) 0.0152(9) -0.0028(7) -0.0073(8) -0.0098(8)
C11 0.0231(9) 0.0204(9) 0.0193(9) -0.0045(7) -0.0072(8) -0.0081(7)
C13 0.0222(9) 0.0275(10) 0.0145(9) 0.0036(7) -0.0056(7) -0.0114(8)
C14 0.0137(8) 0.0187(8) 0.0178(9) 0.0017(7) -0.0062(7) -0.0060(7)
C15 0.0177(8) 0.0174(8) 0.0158(9) -0.0032(7) -0.0030(7) -0.0083(7)
C18 0.0234(9) 0.0227(9) 0.0153(9) 0.0031(7) -0.0066(7) -0.0134(8)
C17 0.0184(9) 0.0209(9) 0.0285(10) -0.0035(8) -0.0057(8) -0.0098(7)
C16 0.0229(9) 0.0210(9) 0.0253(10) 0.0022(7) -0.0111(8) -0.0092(8)
C19 0.0403(12) 0.0240(10) 0.0276(11) 0.0092(8) -0.0136(9) -0.0180(9)
C20 0.0271(10) 0.0426(12) 0.0176(9) -0.0008(8) -0.0027(8) -0.0237(9)
C21 0.0127(8) 0.0125(8) 0.0128(8) 0.0015(6) -0.0041(7) -0.0031(6)
C22 0.0131(8) 0.0124(8) 0.0136(8) 0.0017(6) -0.0054(7) -0.0032(6)
C23 0.0163(8) 0.0145(8) 0.0147(8) 0.0030(6) -0.0059(7) -0.0095(7)
C24 0.0166(8) 0.0132(8) 0.0154(8) 0.0037(6) -0.0071(7) -0.0093(7)
C25 0.0183(8) 0.0123(8) 0.0144(8) 0.0011(6) -0.0038(7) -0.0090(7)
C26 0.0182(9) 0.0207(9) 0.0174(9) 0.0000(7) -0.0045(7) -0.0092(7)
C27 0.0279(10) 0.0312(10) 0.0198(9) 0.0005(8) -0.0102(8) -0.0161(8)
C28 0.0337(11) 0.0331(11) 0.0153(9) -0.0051(8) -0.0029(8) -0.0190(9)
C29 0.0203(9) 0.0225(9) 0.0209(10) -0.0069(7) 0.0025(8) -0.0090(8)
C30 0.0188(9) 0.0175(8) 0.0191(9) 0.0006(7) -0.0053(7) -0.0089(7)
C31 0.0167(8) 0.0158(8) 0.0164(9) -0.0021(7) -0.0042(7) -0.0078(7)
C32 0.0182(9) 0.0197(9) 0.0215(9) 0.0020(7) -0.0065(7) -0.0093(7)
C33 0.0310(10) 0.0293(10) 0.0201(10) 0.0069(8) -0.0085(8) -0.0173(9)
C34 0.0256(10) 0.0417(12) 0.0205(10) 0.0035(8) -0.0009(8) -0.0215(9)
C35 0.0170(9) 0.0531(13) 0.0280(11) 0.0031(9) -0.0062(8) -0.0170(9)
C36 0.0185(9) 0.0374(11) 0.0201(10) 0.0031(8) -0.0075(8) -0.0122(8)
C37 0.0129(8) 0.0222(9) 0.0100(8) 0.0013(7) -0.0018(7) -0.0068(7)
C38 0.0191(9) 0.0228(9) 0.0189(9) 0.0024(7) -0.0051(7) -0.0066(7)
C39 0.0213(10) 0.0303(10) 0.0229(10) 0.0106(8) -0.0067(8) -0.0045(8)
C40 0.0171(9) 0.0548(14) 0.0212(10) 0.0124(9) -0.0096(8) -0.0130(9)
C41 0.0211(9) 0.0477(12) 0.0194(10) 0.0015(9) -0.0069(8) -0.0188(9)
C42 0.0175(9) 0.0288(10) 0.0176(9) 0.0002(7) -0.0048(7) -0.0114(8)
C43 0.0120(8) 0.0162(8) 0.0164(9) 0.0001(6) -0.0060(7) -0.0048(6)
C44 0.0220(9) 0.0216(9) 0.0202(9) 0.0016(7) -0.0089(8) -0.0112(7)
C45 0.0216(9) 0.0349(11) 0.0186(9) 0.0054(8) -0.0068(8) -0.0127(8)
C46 0.0237(10) 0.0352(11) 0.0155(9) -0.0078(8) -0.0075(8) -0.0011(8)
C47 0.0409(12) 0.0181(9) 0.0282(11) -0.0073(8) -0.0188(9) -0.0014(8)
C48 0.0324(10) 0.0160(9) 0.0233(10) 0.0008(7) -0.0148(8) -0.0077(8)
C49 0.0201(9) 0.0143(8) 0.0193(9) 0.0025(7) -0.0102(7) -0.0090(7)
C50 0.0210(9) 0.0178(8) 0.0202(9) -0.0001(7) -0.0077(7) -0.0104(7)
C51 0.0333(10) 0.0227(9) 0.0216(10) 0.0069(7) -0.0110(8) -0.0188(8)
C52 0.0352(11) 0.0155(9) 0.0310(11) 0.0074(8) -0.0161(9) -0.0129(8)
C53 0.0245(9) 0.0146(8) 0.0284(10) 0.0011(7) -0.0100(8) -0.0073(7)
C54 0.0233(9) 0.0179(8) 0.0162(9) 0.0033(7) -0.0068(7) -0.0127(7)
C55 0.0495(14) 0.0196(10) 0.0434(13) 0.0142(9) -0.0173(11) -0.0143(10)
C56 0.0131(8) 0.0119(8) 0.0182(9) 0.0020(6) -0.0069(7) -0.0038(6)
C57 0.0153(8) 0.0146(8) 0.0179(9) -0.0012(7) -0.0066(7) -0.0047(7)
C58 0.0181(9) 0.0192(9) 0.0185(9) 0.0039(7) -0.0064(7) -0.0073(7)
C59 0.0175(9) 0.0153(8) 0.0285(10) 0.0040(7) -0.0110(8) -0.0069(7)
C60 0.0223(9) 0.0140(8) 0.0258(10) 0.0009(7) -0.0128(8) -0.0067(7)
C61 0.0184(8) 0.0172(8) 0.0142(8) 0.0031(7) -0.0068(7) -0.0056(7)
C62 0.0330(11) 0.0213(9) 0.0343(11) 0.0069(8) -0.0152(9) -0.0169(8)
C63 0.0369(13) 0.0593(15) 0.0373(13) -0.0026(11) -0.0215(11) -0.0155(11)
C64 0.0275(12) 0.0782(19) 0.0316(13) -0.0081(12) -0.0146(10) -0.0090(12)
C65 0.0415(14) 0.0535(15) 0.0443(15) -0.0140(12) -0.0279(12) 0.0041(12)
C66 0.0549(16) 0.0439(14) 0.0419(14) 0.0068(11) -0.0315(13) -0.0130(12)
C67 0.0396(13) 0.0577(15) 0.0290(12) 0.0040(11) -0.0171(10) -0.0153(12)
C68 0.0351(12) 0.0501(14) 0.0301(12) -0.0069(10) -0.0166(10) -0.0055(11)
C69 0.0313(12) 0.0444(13) 0.0512(15) 0.0123(11) -0.0161(11) -0.0184(10)
C70 0.0563(16) 0.0588(16) 0.0654(17) 0.0341(13) -0.0396(14) -0.0408(14)
C71 0.0401(14) 0.0313(12) 0.097(2) 0.0232(13) -0.0451(15) -0.0178(11)
C72 0.0261(11) 0.0319(12) 0.0751(19) -0.0054(12) -0.0182(12) -0.0039(10)
C73 0.0330(12) 0.0406(13) 0.0448(14) -0.0003(10) -0.0139(11) -0.0089(10)
C74 0.0264(11) 0.0307(11) 0.0464(14) 0.0061(10) -0.0178(10) -0.0064(9)
C75 0.0336(11) 0.0201(9) 0.0368(12) 0.0005(8) -0.0150(9) -0.0125(8)
C76 0.0266(10) 0.0234(10) 0.0325(11) 0.0078(8) -0.0121(9) -0.0126(8)
C77 0.0263(10) 0.0222(9) 0.0256(10) 0.0006(8) -0.0098(8) -0.0061(8)

loop_
_atom_type_symbol
_atom_type_description
_atom_type_scat_dispersion_real
_atom_type_scat_dispersion_imag
_atom_type_scat_source
C C 0.0033 0.0016 'International Tables Vol C Tables 4.2.6.8 and 6.1.1.4'
H H 0.0000 0.0000 'International Tables Vol C Tables 4.2.6.8 and 6.1.1.4'
Be Be 0.0005 0.0002 'International Tables Vol C Tables 4.2.6.8 and 6.1.1.4'
Br Br -0.2901 2.4595 'International Tables Vol C Tables 4.2.6.8 and 6.1.1.4'
N N 0.0061 0.0033 'International Tables Vol C Tables 4.2.6.8 and 6.1.1.4'

loop_
_geom_angle_atom_site_label_1
_geom_angle_atom_site_label_2
_geom_angle_atom_site_label_3
_geom_angle
_geom_angle_site_symmetry_1
_geom_angle_site_symmetry_3
_geom_angle_publ_flag
N2 N1 C21 120.88(13) . . ?
N2 N1 Be1 119.10(14) . . ?
C21 N1 Be1 119.30(13) . . ?
N1 Be1 N4 111.75(14) . . ?
N1 Be1 C1 127.93(15) . . ?
N4 Be1 C1 119.91(14) . . ?
N7 C1 C2 109.18(14) . . ?
N7 C1 Be1 132.72(15) . . ?
C2 C1 Be1 117.89(13) . . ?
N3 N2 N1 115.85(14) . . ?
C1 C2 C5 113.03(13) . . ?
C1 C2 C6 105.97(13) . . ?
C5 C2 C6 108.09(14) . . ?
C1 C2 C3 104.08(13) . . ?
C5 C2 C3 113.67(13) . . ?
C6 C2 C3 111.76(14) . . ?
C4 C3 C2 106.24(13) . . ?
C4 C3 H3A 110.5 . . ?
C2 C3 H3A 110.5 . . ?
C4 C3 H3AB 110.5 . . ?
C2 C3 H3AB 110.5 . . ?
H3A C3 H3AB 108.7 . . ?
N2 N3 C56 110.68(13) . . ?
N5 N4 C24 121.19(13) . . ?
N5 N4 Be1 119.91(13) . . ?
C24 N4 Be1 118.90(13) . . ?
C8 C4 C3 114.33(14) . . ?
C8 C4 C7 109.08(14) . . ?
C3 C4 C7 112.55(14) . . ?
C8 C4 N7 113.79(13) . . ?
C3 C4 N7 99.65(12) . . ?
C7 C4 N7 107.02(13) . . ?
N6 N5 N4 115.86(13) . . ?
C2 C5 H5A 109.5 . . ?
C2 C5 H5B 109.5 . . ?
H5A C5 H5B 109.5 . . ?
C2 C5 H5C 109.5 . . ?
H5A C5 H5C 109.5 . . ?
H5B C5 H5C 109.5 . . ?
C2 C6 H6A 109.5 . . ?
C2 C6 H6B 109.5 . . ?
H6A C6 H6B 109.5 . . ?
C2 C6 H6C 109.5 . . ?
H6A C6 H6C 109.5 . . ?
H6B C6 H6C 109.5 . . ?
N5 N6 C49 110.10(13) . . ?
C1 N7 C9 126.30(13) . . ?
C1 N7 C4 113.87(13) . . ?
C9 N7 C4 119.83(12) . . ?
C4 C7 H7A 109.5 . . ?
C4 C7 H7B 109.5 . . ?
H7A C7 H7B 109.5 . . ?
C4 C7 H7C 109.5 . . ?
H7A C7 H7C 109.5 . . ?
H7B C7 H7C 109.5 . . ?
C4 C8 H8A 109.5 . . ?
C4 C8 H8B 109.5 . . ?
H8A C8 H8B 109.5 . . ?
C4 C8 H8C 109.5 . . ?
H8A C8 H8C 109.5 . . ?
H8B C8 H8C 109.5 . . ?
C14 C9 C10 122.36(15) . . ?
C14 C9 N7 120.98(14) . . ?
C10 C9 N7 116.60(14) . . ?
C11 C10 C9 117.23(16) . . ?
C11 C10 C15 118.48(15) . . ?
C9 C10 C15 124.22(15) . . ?
C13 C12 C11 119.41(16) . . ?
C13 C12 H12 120.3 . . ?
C11 C12 H12 120.3 . . ?
C12 C11 C10 121.71(16) . . ?
C12 C11 H11 119.1 . . ?
C10 C11 H11 119.1 . . ?
C12 C13 C14 121.91(17) . . ?
C12 C13 H13 119.0 . . ?
C14 C13 H13 119.0 . . ?
C13 C14 C9 117.32(16) . . ?
C13 C14 C18 118.46(15) . . ?
C9 C14 C18 123.94(15) . . ?
C10 C15 C16 110.28(14) . . ?
C10 C15 C17 112.33(14) . . ?
C16 C15 C17 110.19(14) . . ?
C10 C15 H15 108.0 . . ?
C16 C15 H15 108.0 . . ?
C17 C15 H15 108.0 . . ?
C14 C18 C19 112.89(15) . . ?
C14 C18 C20 108.37(15) . . ?
C19 C18 C20 110.06(15) . . ?
C14 C18 H18 108.5 . . ?
C19 C18 H18 108.5 . . ?
C20 C18 H18 108.5 . . ?
C15 C17 H17A 109.5 . . ?
C15 C17 H17B 109.5 . . ?
H17A C17 H17B 109.5 . . ?
C15 C17 H17C 109.5 . . ?
H17A C17 H17C 109.5 . . ?
H17B C17 H17C 109.5 . . ?
C15 C16 H16A 109.5 . . ?
C15 C16 H16B 109.5 . . ?
H16A C16 H16B 109.5 . . ?
C15 C16 H16C 109.5 . . ?
H16A C16 H16C 109.5 . . ?
H16B C16 H16C 109.5 . . ?
C18 C19 H19A 109.5 . . ?
C18 C19 H19B 109.5 . . ?
H19A C19 H19B 109.5 . . ?
C18 C19 H19C 109.5 . . ?
H19A C19 H19C 109.5 . . ?
H19B C19 H19C 109.5 . . ?
C18 C20 H20A 109.5 . . ?
C18 C20 H20B 109.5 . . ?
H20A C20 H20B 109.5 . . ?
C18 C20 H20C 109.5 . . ?
H20A C20 H20C 109.5 . . ?
H20B C20 H20C 109.5 . . ?
C22 C21 N1 120.06(14) . . ?
C22 C21 C25 123.57(15) . . ?
N1 C21 C25 115.59(13) . . ?
C21 C22 C23 122.10(15) . . ?
C21 C22 C31 121.34(15) . . ?
C23 C22 C31 116.49(14) . . ?
C24 C23 C37 121.57(15) . . ?
C24 C23 C22 122.86(15) . . ?
C37 C23 C22 115.55(14) . . ?
C23 C24 N4 120.64(14) . . ?
C23 C24 C43 122.67(14) . . ?
N4 C24 C43 114.63(13) . . ?
C30 C25 C26 118.60(15) . . ?
C30 C25 C21 121.48(15) . . ?
C26 C25 C21 119.90(15) . . ?
C27 C26 C25 120.80(16) . . ?
C27 C26 H26 119.6 . . ?
C25 C26 H26 119.6 . . ?
C26 C27 C28 120.07(17) . . ?
C26 C27 H27 120.0 . . ?
C28 C27 H27 120.0 . . ?
C29 C28 C27 119.67(17) . . ?
C29 C28 H28 120.2 . . ?
C27 C28 H28 120.2 . . ?
C30 C29 C28 120.30(17) . . ?
C30 C29 H29 119.9 . . ?
C28 C29 H29 119.9 . . ?
C29 C30 C25 120.56(16) . . ?
C29 C30 H30 119.7 . . ?
C25 C30 H30 119.7 . . ?
C36 C31 C32 118.07(16) . . ?
C36 C31 C22 123.63(16) . . ?
C32 C31 C22 118.29(15) . . ?
C33 C32 C31 121.25(17) . . ?
C33 C32 H32 119.4 . . ?
C31 C32 H32 119.4 . . ?
C34 C33 C32 120.01(18) . . ?
C34 C33 H33 120.0 . . ?
C32 C33 H33 120.0 . . ?
C35 C34 C33 119.44(18) . . ?
C35 C34 H34 120.3 . . ?
C33 C34 H34 120.3 . . ?
C34 C35 C36 120.88(18) . . ?
C34 C35 H35 119.6 . . ?
C36 C35 H35 119.6 . . ?
C35 C36 C31 120.35(18) . . ?
C35 C36 H36 119.8 . . ?
C31 C36 H36 119.8 . . ?
C42 C37 C38 118.61(16) . . ?
C42 C37 C23 121.84(15) . . ?
C38 C37 C23 119.53(15) . . ?
C39 C38 C37 120.55(17) . . ?
C39 C38 H38 119.7 . . ?
C37 C38 H38 119.7 . . ?
C40 C39 C38 120.27(18) . . ?
C40 C39 H39 119.9 . . ?
C38 C39 H39 119.9 . . ?
C39 C40 C41 119.62(17) . . ?
C39 C40 H40 120.2 . . ?
C41 C40 H40 120.2 . . ?
C40 C41 C42 120.53(18) . . ?
C40 C41 H41 119.7 . . ?
C42 C41 H41 119.7 . . ?
C41 C42 C37 120.41(18) . . ?
C41 C42 H42 119.8 . . ?
C37 C42 H42 119.8 . . ?
C48 C43 C44 118.58(16) . . ?
C48 C43 C24 123.87(15) . . ?
C44 C43 C24 117.52(15) . . ?
C45 C44 C43 120.81(17) . . ?
C45 C44 H44 119.6 . . ?
C43 C44 H44 119.6 . . ?
C46 C45 C44 119.80(18) . . ?
C46 C45 H45 120.1 . . ?
C44 C45 H45 120.1 . . ?
C47 C46 C45 119.97(17) . . ?
C47 C46 H46 120.0 . . ?
C45 C46 H46 120.0 . . ?
C46 C47 C48 120.58(18) . . ?
C46 C47 H47 119.7 . . ?
C48 C47 H47 119.7 . . ?
C47 C48 C43 120.25(17) . . ?
C47 C48 H48 119.9 . . ?
C43 C48 H48 119.9 . . ?
C54 C49 C50 115.58(15) . . ?
C54 C49 N6 124.34(15) . . ?
C50 C49 N6 119.95(15) . . ?
C51 C50 C49 122.82(16) . . ?
C51 C50 Br4 118.44(14) . . ?
C49 C50 Br4 118.73(13) . . ?
C50 C51 C52 120.20(17) . . ?
C50 C51 H51 119.9 . . ?
C52 C51 H51 119.9 . . ?
C53 C52 C51 118.31(17) . . ?
C53 C52 C55 120.87(18) . . ?
C51 C52 C55 120.82(18) . . ?
C52 C53 C54 120.69(17) . . ?
C52 C53 H53 119.7 . . ?
C54 C53 H53 119.7 . . ?
C53 C54 C49 122.29(16) . . ?
C53 C54 Br3 117.51(13) . . ?
C49 C54 Br3 120.14(13) . . ?
C52 C55 H55A 109.5 . . ?
C52 C55 H55B 109.5 . . ?
H55A C55 H55B 109.5 . . ?
C52 C55 H55C 109.5 . . ?
H55A C55 H55C 109.5 . . ?
H55B C55 H55C 109.5 . . ?
C61 C56 C57 115.52(15) . . ?
C61 C56 N3 119.70(15) . . ?
C57 C56 N3 124.55(14) . . ?
C58 C57 C56 122.71(15) . . ?
C58 C57 Br2 116.90(13) . . ?
C56 C57 Br2 120.25(12) . . ?
C57 C58 C59 120.41(16) . . ?
C57 C58 H58 119.8 . . ?
C59 C58 H58 119.8 . . ?
C60 C59 C58 118.29(16) . . ?
C60 C59 C62 121.40(16) . . ?
C58 C59 C62 120.31(17) . . ?
C61 C60 C59 120.30(16) . . ?
C61 C60 H60 119.8 . . ?
C59 C60 H60 119.8 . . ?
C60 C61 C56 122.72(16) . . ?
C60 C61 Br1 118.39(13) . . ?
C56 C61 Br1 118.89(13) . . ?
C59 C62 H62A 109.5 . . ?
C59 C62 H62B 109.5 . . ?
H62A C62 H62B 109.5 . . ?
C59 C62 H62C 109.5 . . ?
H62A C62 H62C 109.5 . . ?
H62B C62 H62C 109.5 . . ?
C68 C63 C64 119.2(2) . . ?
C68 C63 H63 120.4 . . ?
C64 C63 H63 120.4 . . ?
C65 C64 C63 120.3(2) . . ?
C65 C64 H64 119.8 . . ?
C63 C64 H64 119.8 . . ?
C64 C65 C66 120.2(2) . . ?
C64 C65 H65 119.9 . . ?
C66 C65 H65 119.9 . . ?
C65 C66 C67 119.9(3) . . ?
C65 C66 H66 120.1 . . ?
C67 C66 H66 120.1 . . ?
C68 C67 C66 120.0(2) . . ?
C68 C67 H67 120.0 . . ?
C66 C67 H67 120.0 . . ?
C63 C68 C67 120.5(2) . . ?
C63 C68 H68 119.8 . . ?
C67 C68 H68 119.8 . . ?
C74 C69 C70 120.0(2) . . ?
C74 C69 H69 120.0 . . ?
C70 C69 H69 120.0 . . ?
C71 C70 C69 119.6(2) . . ?
C71 C70 H70 120.2 . . ?
C69 C70 H70 120.2 . . ?
C72 C71 C70 120.5(2) . . ?
C72 C71 H71 119.7 . . ?
C70 C71 H71 119.7 . . ?
C71 C72 C73 119.8(2) . . ?
C71 C72 H72 120.1 . . ?
C73 C72 H72 120.1 . . ?
C74 C73 C72 120.0(2) . . ?
C74 C73 H73 120.0 . . ?
C72 C73 H73 120.0 . . ?
C69 C74 C73 120.0(2) . . ?
C69 C74 H74 120.0 . . ?
C73 C74 H74 120.0 . . ?
C76 C75 C77 120.19(18) . 2_576 ?
C76 C75 H75 119.9 . . ?
C77 C75 H75 119.9 2_576 . ?
C77 C76 C75 120.03(18) . . ?
C77 C76 H76 120.0 . . ?
C75 C76 H76 120.0 . . ?
C76 C77 C75 119.78(18) . 2_576 ?
C76 C77 H77 120.1 . . ?
C75 C77 H77 120.1 2_576 . ?

loop_
_geom_bond_atom_site_label_1
_geom_bond_atom_site_label_2
_geom_bond_distance
_geom_bond_site_symmetry_2
_geom_bond_publ_flag
Br1 C61 1.8921(18) . ?
N1 N2 1.3423(19) . ?
N1 C21 1.439(2) . ?
N1 Be1 1.608(2) . ?
Be1 N4 1.620(2) . ?
Be1 C1 1.789(3) . ?
C1 N7 1.302(2) . ?
C1 C2 1.526(2) . ?
N2 N3 1.2733(19) . ?
Br2 C57 1.9005(17) . ?
C2 C5 1.533(2) . ?
C2 C6 1.540(2) . ?
C2 C3 1.545(2) . ?
Br3 C54 1.8986(18) . ?
C3 C4 1.527(2) . ?
C3 H3A 0.9900 . ?
C3 H3AB 0.9900 . ?
N3 C56 1.428(2) . ?
N4 N5 1.3388(19) . ?
N4 C24 1.452(2) . ?
Br4 C50 1.8975(18) . ?
C4 C8 1.522(2) . ?
C4 C7 1.529(2) . ?
C4 N7 1.543(2) . ?
N5 N6 1.2806(19) . ?
C5 H5A 0.9800 . ?
C5 H5B 0.9800 . ?
C5 H5C 0.9800 . ?
C6 H6A 0.9800 . ?
C6 H6B 0.9800 . ?
C6 H6C 0.9800 . ?
N6 C49 1.431(2) . ?
N7 C9 1.465(2) . ?
C7 H7A 0.9800 . ?
C7 H7B 0.9800 . ?
C7 H7C 0.9800 . ?
C8 H8A 0.9800 . ?
C8 H8B 0.9800 . ?
C8 H8C 0.9800 . ?
C9 C14 1.401(2) . ?
C9 C10 1.408(2) . ?
C10 C11 1.395(2) . ?
C10 C15 1.525(2) . ?
C12 C13 1.376(3) . ?
C12 C11 1.388(3) . ?
C12 H12 0.9500 . ?
C11 H11 0.9500 . ?
C13 C14 1.398(2) . ?
C13 H13 0.9500 . ?
C14 C18 1.516(2) . ?
C15 C16 1.533(2) . ?
C15 C17 1.537(2) . ?
C15 H15 1.0000 . ?
C18 C19 1.531(3) . ?
C18 C20 1.535(3) . ?
C18 H18 1.0000 . ?
C17 H17A 0.9800 . ?
C17 H17B 0.9800 . ?
C17 H17C 0.9800 . ?
C16 H16A 0.9800 . ?
C16 H16B 0.9800 . ?
C16 H16C 0.9800 . ?
C19 H19A 0.9800 . ?
C19 H19B 0.9800 . ?
C19 H19C 0.9800 . ?
C20 H20A 0.9800 . ?
C20 H20B 0.9800 . ?
C20 H20C 0.9800 . ?
C21 C22 1.348(2) . ?
C21 C25 1.493(2) . ?
C22 C23 1.499(2) . ?
C22 C31 1.502(2) . ?
C23 C24 1.341(2) . ?
C23 C37 1.494(2) . ?
C24 C43 1.503(2) . ?
C25 C30 1.396(2) . ?
C25 C26 1.396(2) . ?
C26 C27 1.382(2) . ?
C26 H26 0.9500 . ?
C27 C28 1.388(3) . ?
C27 H27 0.9500 . ?
C28 C29 1.387(3) . ?
C28 H28 0.9500 . ?
C29 C30 1.383(2) . ?
C29 H29 0.9500 . ?
C30 H30 0.9500 . ?
C31 C36 1.396(2) . ?
C31 C32 1.397(2) . ?
C32 C33 1.388(3) . ?
C32 H32 0.9500 . ?
C33 C34 1.384(3) . ?
C33 H33 0.9500 . ?
C34 C35 1.380(3) . ?
C34 H34 0.9500 . ?
C35 C36 1.391(3) . ?
C35 H35 0.9500 . ?
C36 H36 0.9500 . ?
C37 C42 1.396(2) . ?
C37 C38 1.399(2) . ?
C38 C39 1.391(3) . ?
C38 H38 0.9500 . ?
C39 C40 1.384(3) . ?
C39 H39 0.9500 . ?
C40 C41 1.385(3) . ?
C40 H40 0.9500 . ?
C41 C42 1.389(3) . ?
C41 H41 0.9500 . ?
C42 H42 0.9500 . ?
C43 C48 1.394(2) . ?
C43 C44 1.397(2) . ?
C44 C45 1.393(3) . ?
C44 H44 0.9500 . ?
C45 C46 1.383(3) . ?
C45 H45 0.9500 . ?
C46 C47 1.379(3) . ?
C46 H46 0.9500 . ?
C47 C48 1.391(3) . ?
C47 H47 0.9500 . ?
C48 H48 0.9500 . ?
C49 C54 1.395(2) . ?
C49 C50 1.398(2) . ?
C50 C51 1.384(3) . ?
C51 C52 1.393(3) . ?
C51 H51 0.9500 . ?
C52 C53 1.381(3) . ?
C52 C55 1.517(3) . ?
C53 C54 1.393(2) . ?
C53 H53 0.9500 . ?
C55 H55A 0.9800 . ?
C55 H55B 0.9800 . ?
C55 H55C 0.9800 . ?
C56 C61 1.396(2) . ?
C56 C57 1.400(2) . ?
C57 C58 1.381(2) . ?
C58 C59 1.393(2) . ?
C58 H58 0.9500 . ?
C59 C60 1.390(3) . ?
C59 C62 1.510(2) . ?
C60 C61 1.387(2) . ?
C60 H60 0.9500 . ?
C62 H62A 0.9800 . ?
C62 H62B 0.9800 . ?
C62 H62C 0.9800 . ?
C63 C68 1.377(3) . ?
C63 C64 1.396(3) . ?
C63 H63 0.9500 . ?
C64 C65 1.374(4) . ?
C64 H64 0.9500 . ?
C65 C66 1.375(4) . ?
C65 H65 0.9500 . ?
C66 C67 1.389(3) . ?
C66 H66 0.9500 . ?
C67 C68 1.378(3) . ?
C67 H67 0.9500 . ?
C68 H68 0.9500 . ?
C69 C74 1.378(3) . ?
C69 C70 1.387(3) . ?
C69 H69 0.9500 . ?
C70 C71 1.381(4) . ?
C70 H70 0.9500 . ?
C71 C72 1.375(4) . ?
C71 H71 0.9500 . ?
C72 C73 1.385(3) . ?
C72 H72 0.9500 . ?
C73 C74 1.380(3) . ?
C73 H73 0.9500 . ?
C74 H74 0.9500 . ?
C75 C76 1.385(3) . ?
C75 C77 1.387(3) 2_576 ?
C75 H75 0.9500 . ?
C76 C77 1.381(3) . ?
C76 H76 0.9500 . ?
C77 H77 0.9500 . ?

loop_
_geom_torsion_atom_site_label_1
_geom_torsion_atom_site_label_2
_geom_torsion_atom_site_label_3
_geom_torsion_atom_site_label_4
_geom_torsion
_geom_torsion_site_symmetry_1
_geom_torsion_site_symmetry_2
_geom_torsion_site_symmetry_3
_geom_torsion_site_symmetry_4
_geom_torsion_publ_flag
N2 N1 Be1 N4 -146.60(14) . . . . ?
C21 N1 Be1 N4 43.08(19) . . . . ?
N2 N1 Be1 C1 26.0(2) . . . . ?
C21 N1 Be1 C1 -144.36(16) . . . . ?
N1 Be1 C1 N7 84.8(2) . . . . ?
N4 Be1 C1 N7 -103.1(2) . . . . ?
N1 Be1 C1 C2 -101.04(19) . . . . ?
N4 Be1 C1 C2 70.97(19) . . . . ?
C21 N1 N2 N3 -10.0(2) . . . . ?
Be1 N1 N2 N3 179.79(13) . . . . ?
N7 C1 C2 C5 121.87(15) . . . . ?
Be1 C1 C2 C5 -53.55(18) . . . . ?
N7 C1 C2 C6 -119.92(15) . . . . ?
Be1 C1 C2 C6 64.65(17) . . . . ?
N7 C1 C2 C3 -1.93(17) . . . . ?
Be1 C1 C2 C3 -177.36(13) . . . . ?
C1 C2 C3 C4 17.85(16) . . . . ?
C5 C2 C3 C4 -105.54(16) . . . . ?
C6 C2 C3 C4 131.77(14) . . . . ?
N1 N2 N3 C56 -178.32(13) . . . . ?
N1 Be1 N4 N5 -144.60(14) . . . . ?
C1 Be1 N4 N5 42.2(2) . . . . ?
N1 Be1 N4 C24 34.9(2) . . . . ?
C1 Be1 N4 C24 -138.35(15) . . . . ?
C2 C3 C4 C8 -146.33(14) . . . . ?
C2 C3 C4 C7 88.48(16) . . . . ?
C2 C3 C4 N7 -24.60(15) . . . . ?
C24 N4 N5 N6 -11.2(2) . . . . ?
Be1 N4 N5 N6 168.31(14) . . . . ?
N4 N5 N6 C49 -176.77(13) . . . . ?
C2 C1 N7 C9 165.28(14) . . . . ?
Be1 C1 N7 C9 -20.2(3) . . . . ?
C2 C1 N7 C4 -15.34(17) . . . . ?
Be1 C1 N7 C4 159.15(15) . . . . ?
C8 C4 N7 C1 147.86(15) . . . . ?
C3 C4 N7 C1 25.75(17) . . . . ?
C7 C4 N7 C1 -91.57(16) . . . . ?
C8 C4 N7 C9 -32.7(2) . . . . ?
C3 C4 N7 C9 -154.83(13) . . . . ?
C7 C4 N7 C9 87.86(16) . . . . ?
C1 N7 C9 C14 86.2(2) . . . . ?
C4 N7 C9 C14 -93.19(18) . . . . ?
C1 N7 C9 C10 -96.63(19) . . . . ?
C4 N7 C9 C10 84.02(18) . . . . ?
C14 C9 C10 C11 2.0(2) . . . . ?
N7 C9 C10 C11 -175.12(14) . . . . ?
C14 C9 C10 C15 -174.70(15) . . . . ?
N7 C9 C10 C15 8.1(2) . . . . ?
C13 C12 C11 C10 -1.9(3) . . . . ?
C9 C10 C11 C12 0.3(3) . . . . ?
C15 C10 C11 C12 177.27(16) . . . . ?
C11 C12 C13 C14 1.2(3) . . . . ?
C12 C13 C14 C9 1.0(3) . . . . ?
C12 C13 C14 C18 -173.16(16) . . . . ?
C10 C9 C14 C13 -2.7(2) . . . . ?
N7 C9 C14 C13 174.35(14) . . . . ?
C10 C9 C14 C18 171.12(15) . . . . ?
N7 C9 C14 C18 -11.8(2) . . . . ?
C11 C10 C15 C16 -77.24(19) . . . . ?
C9 C10 C15 C16 99.47(18) . . . . ?
C11 C10 C15 C17 46.1(2) . . . . ?
C9 C10 C15 C17 -137.19(16) . . . . ?
C13 C14 C18 C19 -59.3(2) . . . . ?
C9 C14 C18 C19 126.92(18) . . . . ?
C13 C14 C18 C20 62.8(2) . . . . ?
C9 C14 C18 C20 -110.91(18) . . . . ?
N2 N1 C21 C22 132.00(16) . . . . ?
Be1 N1 C21 C22 -57.9(2) . . . . ?
N2 N1 C21 C25 -57.76(19) . . . . ?
Be1 N1 C21 C25 112.38(16) . . . . ?
N1 C21 C22 C23 -13.3(2) . . . . ?
C25 C21 C22 C23 177.29(14) . . . . ?
N1 C21 C22 C31 163.60(14) . . . . ?
C25 C21 C22 C31 -5.8(2) . . . . ?
C21 C22 C23 C24 61.5(2) . . . . ?
C31 C22 C23 C24 -115.50(18) . . . . ?
C21 C22 C23 C37 -116.56(17) . . . . ?
C31 C22 C23 C37 66.41(19) . . . . ?
C37 C23 C24 N4 171.33(14) . . . . ?
C22 C23 C24 N4 -6.7(2) . . . . ?
C37 C23 C24 C43 8.5(2) . . . . ?
C22 C23 C24 C43 -169.45(15) . . . . ?
N5 N4 C24 C23 120.86(17) . . . . ?
Be1 N4 C24 C23 -58.6(2) . . . . ?
N5 N4 C24 C43 -75.04(18) . . . . ?
Be1 N4 C24 C43 105.50(16) . . . . ?
C22 C21 C25 C30 -48.4(2) . . . . ?
N1 C21 C25 C30 141.71(15) . . . . ?
C22 C21 C25 C26 129.92(18) . . . . ?
N1 C21 C25 C26 -39.9(2) . . . . ?
C30 C25 C26 C27 1.0(3) . . . . ?
C21 C25 C26 C27 -177.36(16) . . . . ?
C25 C26 C27 C28 -0.9(3) . . . . ?
C26 C27 C28 C29 0.1(3) . . . . ?
C27 C28 C29 C30 0.4(3) . . . . ?
C28 C29 C30 C25 -0.3(3) . . . . ?
C26 C25 C30 C29 -0.5(2) . . . . ?
C21 C25 C30 C29 177.91(16) . . . . ?
C21 C22 C31 C36 119.86(19) . . . . ?
C23 C22 C31 C36 -63.1(2) . . . . ?
C21 C22 C31 C32 -60.1(2) . . . . ?
C23 C22 C31 C32 116.96(17) . . . . ?
C36 C31 C32 C33 -0.8(3) . . . . ?
C22 C31 C32 C33 179.11(16) . . . . ?
C31 C32 C33 C34 0.4(3) . . . . ?
C32 C33 C34 C35 0.1(3) . . . . ?
C33 C34 C35 C36 -0.1(3) . . . . ?
C34 C35 C36 C31 -0.4(3) . . . . ?
C32 C31 C36 C35 0.8(3) . . . . ?
C22 C31 C36 C35 -179.13(17) . . . . ?
C24 C23 C37 C42 53.9(2) . . . . ?
C22 C23 C37 C42 -127.95(17) . . . . ?
C24 C23 C37 C38 -127.57(18) . . . . ?
C22 C23 C37 C38 50.6(2) . . . . ?
C42 C37 C38 C39 -0.1(3) . . . . ?
C23 C37 C38 C39 -178.68(16) . . . . ?
C37 C38 C39 C40 -0.2(3) . . . . ?
C38 C39 C40 C41 -0.2(3) . . . . ?
C39 C40 C41 C42 0.8(3) . . . . ?
C40 C41 C42 C37 -1.1(3) . . . . ?
C38 C37 C42 C41 0.7(3) . . . . ?
C23 C37 C42 C41 179.24(16) . . . . ?
C23 C24 C43 C48 -114.8(2) . . . . ?
N4 C24 C43 C48 81.5(2) . . . . ?
C23 C24 C43 C44 67.3(2) . . . . ?
N4 C24 C43 C44 -96.45(17) . . . . ?
C48 C43 C44 C45 -0.5(3) . . . . ?
C24 C43 C44 C45 177.48(15) . . . . ?
C43 C44 C45 C46 0.2(3) . . . . ?
C44 C45 C46 C47 0.3(3) . . . . ?
C45 C46 C47 C48 -0.4(3) . . . . ?
C46 C47 C48 C43 0.1(3) . . . . ?
C44 C43 C48 C47 0.4(3) . . . . ?
C24 C43 C48 C47 -177.51(16) . . . . ?
N5 N6 C49 C54 -69.5(2) . . . . ?
N5 N6 C49 C50 114.80(17) . . . . ?
C54 C49 C50 C51 3.4(2) . . . . ?
N6 C49 C50 C51 179.44(15) . . . . ?
C54 C49 C50 Br4 -177.80(12) . . . . ?
N6 C49 C50 Br4 -1.8(2) . . . . ?
C49 C50 C51 C52 -1.2(3) . . . . ?
Br4 C50 C51 C52 179.96(13) . . . . ?
C50 C51 C52 C53 -1.8(3) . . . . ?
C50 C51 C52 C55 178.06(18) . . . . ?
C51 C52 C53 C54 2.5(3) . . . . ?
C55 C52 C53 C54 -177.38(18) . . . . ?
C52 C53 C54 C49 -0.2(3) . . . . ?
C52 C53 C54 Br3 -177.30(14) . . . . ?
C50 C49 C54 C53 -2.7(2) . . . . ?
N6 C49 C54 C53 -178.53(16) . . . . ?
C50 C49 C54 Br3 174.36(12) . . . . ?
N6 C49 C54 Br3 -1.5(2) . . . . ?
N2 N3 C56 C61 -124.60(16) . . . . ?
N2 N3 C56 C57 61.3(2) . . . . ?
C61 C56 C57 C58 1.4(2) . . . . ?
N3 C56 C57 C58 175.69(15) . . . . ?
C61 C56 C57 Br2 -174.16(12) . . . . ?
N3 C56 C57 Br2 0.2(2) . . . . ?
C56 C57 C58 C59 0.4(3) . . . . ?
Br2 C57 C58 C59 176.00(13) . . . . ?
C57 C58 C59 C60 -0.9(2) . . . . ?
C57 C58 C59 C62 179.59(16) . . . . ?
C58 C59 C60 C61 -0.3(2) . . . . ?
C62 C59 C60 C61 179.19(16) . . . . ?
C59 C60 C61 C56 2.2(3) . . . . ?
C59 C60 C61 Br1 -178.51(13) . . . . ?
C57 C56 C61 C60 -2.6(2) . . . . ?
N3 C56 C61 C60 -177.24(15) . . . . ?
C57 C56 C61 Br1 178.08(11) . . . . ?
N3 C56 C61 Br1 3.4(2) . . . . ?
C68 C63 C64 C65 -0.1(3) . . . . ?
C63 C64 C65 C66 0.1(3) . . . . ?
C64 C65 C66 C67 -0.1(3) . . . . ?
C65 C66 C67 C68 0.0(3) . . . . ?
C64 C63 C68 C67 0.0(3) . . . . ?
C66 C67 C68 C63 0.0(3) . . . . ?
C74 C69 C70 C71 -0.2(4) . . . . ?
C69 C70 C71 C72 -1.2(4) . . . . ?
C70 C71 C72 C73 1.6(4) . . . . ?
C71 C72 C73 C74 -0.7(4) . . . . ?
C70 C69 C74 C73 1.1(4) . . . . ?
C72 C73 C74 C69 -0.7(4) . . . . ?
C77 C75 C76 C77 0.1(3) 2_576 . . . ?
C75 C76 C77 C75 -0.1(3) . . . 2_576 ?
